data_9015519
loop_
_publ_author_name
'Li, G.'
'Shi, N.'
'Xiong, M.'
'Ma, Z.'
'Bai, W.'
'Fang, Q.'

_publ_section_title
;
 X-ray diffraction investigation of native Si-Fe alloy minerals from Luobusha, Tibet
;
_journal_name_full 'Frontiers of Earth Science in China'
_journal_page_first 21
_journal_page_last 25
_journal_paper_doi 10.1007/s11707-007-0003-8
_journal_volume 1
_journal_year 2007
_chemical_compound_source 'Luobusha, Tibet'
_chemical_formula_sum 'Fe Si2'
_chemical_name_mineral Linzhiite
_space_group_IT_number 123
_symmetry_space_group_name_Hall '-P 4 2'
_symmetry_space_group_name_H-M 'P 4/m m m'
_cell_angle_alpha 90
_cell_angle_beta 90
_cell_angle_gamma 90
_cell_length_a 2.725
_cell_length_b 2.725
_cell_length_c 5.202
_cell_formula_units_Z 1
_cell_volume 38.628
_database_code_amcsd 0019717
_exptl_crystal_density_diffrn 4.815
_cod_database_code 9015519

loop_
_space_group_symop_operation_xyz
x,y,z
-y,-x,z
y,x,-z
y,-x,-z
-y,x,z
x,-y,z
-x,y,-z
x,y,-z
-x,-y,z
y,x,z
-y,-x,-z
-y,x,-z
y,-x,z
-x,y,z
x,-y,-z
-x,-y,-z

loop_
_atom_site_label
_atom_site_fract_x
_atom_site_fract_y
_atom_site_fract_z
_atom_site_U_iso_or_equiv
Fe 0.50000 0.50000 0.00000 0.00200
Si 0.00000 0.00000 0.27130 0.00600

loop_
_cod_related_entry_id
_cod_related_entry_database
_cod_related_entry_code
1 AMCSD 0019717
